data_4336964
loop_
_publ_author_name
'Subhadeep Kal'
'Alexander S. Filatov'
'Peter H. Dinolfo'

_publ_contact_author_address
;
Department of Chemistry & Chemical Biology
Rensselaer Polytechnic Institute
110 8th Street, 125 Cogswell Lab
Troy, NY 12180
USA
;
_publ_contact_author_email dinolp@rpi.edu
_publ_contact_author_fax 518-276-4887
_publ_contact_author_name
;
Dinolfo, Peter H.
;
_publ_contact_author_phone 518-276-2326
_publ_section_title
;
 Structural, Electrochemical, and Spectroscopic Investigation of Acetate
 Bridged Dinuclear Tetrakis-Schiff Base Macrocycles of Mn and Zn
;
_journal_name_full 'Inorganic Chemistry'
_journal_page_first 13963
_journal_page_last 13973
_journal_paper_doi 10.1021/ic401631e
_journal_volume 52
_journal_year 2013
_chemical_formula_moiety 'C36 H51 N6 O4 Zn2, F6 P'
_chemical_formula_sum 'C36 H51 F6 N6 O4 P Zn2'
_chemical_formula_weight 907.54
_chemical_name_systematic
; 
 ? 
;
_space_group_IT_number 14
_symmetry_cell_setting monoclinic
_symmetry_Int_Tables_number 14
_symmetry_space_group_name_Hall '-P 2ybc'
_symmetry_space_group_name_H-M 'P 1 21/c 1'
_atom_sites_solution_hydrogens geom
_atom_sites_solution_primary direct
_atom_sites_solution_secondary difmap
_audit_creation_method SHELXL-97
_cell_angle_alpha 90.00
_cell_angle_beta 106.093(3)
_cell_angle_gamma 90.00
_cell_formula_units_Z 4
_cell_length_a 12.290(2)
_cell_length_b 16.324(3)
_cell_length_c 21.628(4)
_cell_measurement_reflns_used 8123
_cell_measurement_temperature 100(2)
_cell_measurement_theta_max 28.1344
_cell_measurement_theta_min 2.3235
_cell_volume 4169.0(13)
_computing_cell_refinement 'SAINT Ver. 6.22  (Bruker-AXS, 2003)'
_computing_data_collection 'SMART Ver. 5.622 (Bruker-AXS, 2003)'
_computing_data_reduction 'SAINT Ver. 6.22'
_computing_molecular_graphics 'SHELXTL Ver. 6.14'
_computing_publication_material 'SHELXTL Ver. 6.14'
_computing_structure_refinement 'SHELXTL Ver. 6.14'
_computing_structure_solution 'SHELXTL Ver. 6.14 (Bruker-AXS, 2003)'
_diffrn_ambient_temperature 100(2)
_diffrn_measured_fraction_theta_full 1.000
_diffrn_measured_fraction_theta_max 0.950
_diffrn_measurement_device_type 'Bruker SMART APEX CCD area-detector'
_diffrn_measurement_method '0.30\% \w scans'
_diffrn_radiation_monochromator graphite
_diffrn_radiation_source 'fine-focus sealed tube'
_diffrn_radiation_type Mo-K\a
_diffrn_radiation_wavelength 0.71073
_diffrn_reflns_av_R_equivalents 0.0358
_diffrn_reflns_av_sigmaI/netI 0.0371
_diffrn_reflns_limit_h_max 16
_diffrn_reflns_limit_h_min -16
_diffrn_reflns_limit_k_max 21
_diffrn_reflns_limit_k_min -21
_diffrn_reflns_limit_l_max 28
_diffrn_reflns_limit_l_min -28
_diffrn_reflns_number 35941
_diffrn_reflns_theta_full 25.00
_diffrn_reflns_theta_max 28.26
_diffrn_reflns_theta_min 1.59
_exptl_absorpt_coefficient_mu 1.260
_exptl_absorpt_correction_T_max 0.8433
_exptl_absorpt_correction_T_min 0.8238
_exptl_absorpt_correction_type multi-scan
_exptl_absorpt_process_details
;
SADABS  (Bruker-AXS, 2003)
;
_exptl_crystal_colour yellow
_exptl_crystal_density_diffrn 1.446
_exptl_crystal_description block
_exptl_crystal_F_000 1880
_exptl_crystal_size_max 0.16
_exptl_crystal_size_mid 0.15
_exptl_crystal_size_min 0.14
_platon_squeeze_details
;
;
_refine_diff_density_max 0.940
_refine_diff_density_min -0.524
_refine_diff_density_rms 0.081
_refine_ls_extinction_method none
_refine_ls_goodness_of_fit_ref 1.041
_refine_ls_hydrogen_treatment mixed
_refine_ls_matrix_type full
_refine_ls_number_parameters 513
_refine_ls_number_reflns 9811
_refine_ls_number_restraints 0
_refine_ls_restrained_S_all 1.041
_refine_ls_R_factor_all 0.0559
_refine_ls_R_factor_gt 0.0429
_refine_ls_shift/su_max 0.001
_refine_ls_shift/su_mean 0.000
_refine_ls_structure_factor_coef Fsqd
_refine_ls_weighting_details 'calc w=1/[\s^2^(Fo^2^)+(0.0596P)^2^+2.4065P] where P=(Fo^2^+2Fc^2^)/3'
_refine_ls_weighting_scheme calc
_refine_ls_wR_factor_gt 0.1084
_refine_ls_wR_factor_ref 0.1145
_reflns_number_gt 7763
_reflns_number_total 9811
_reflns_threshold_expression I>2\s(I)
_cod_data_source_file ic401631e_si_002_2.cif
_cod_data_source_block '[Zn2LAc](PF6)'
_cod_original_cell_volume 4169.0(12)
_cod_original_sg_symbol_Hall '-P 2ybc     '
_cod_original_sg_symbol_H-M 'P 1 21/c 1 '
_cod_database_code 4336964

loop_
_symmetry_equiv_pos_as_xyz
'x, y, z'
'-x, y+1/2, -z+1/2'
'-x, -y, -z'
'x, -y-1/2, z-1/2'

loop_
_atom_site_label
_atom_site_type_symbol
_atom_site_fract_x
_atom_site_fract_y
_atom_site_fract_z
_atom_site_U_iso_or_equiv
_atom_site_adp_type
_atom_site_occupancy
_atom_site_symmetry_multiplicity
_atom_site_calc_flag
_atom_site_refinement_flags
Zn1 Zn 0.43758(2) 0.281043(18) 0.418529(14) 0.02177(8) Uani 1 1 d .
Zn2 Zn 0.40309(2) 0.414995(17) 0.307782(14) 0.02170(9) Uani 1 1 d .
N1 N 0.24560(18) 0.43318(13) 0.23923(12) 0.0279(5) Uani 1 1 d .
N2 N 0.41586(19) 0.55023(14) 0.26685(12) 0.0298(5) Uani 1 1 d .
N3 N 0.50106(17) 0.40328(13) 0.24280(10) 0.0235(4) Uani 1 1 d .
N4 N 0.59253(17) 0.28067(13) 0.49046(10) 0.0236(4) Uani 1 1 d .
N5 N 0.40491(18) 0.20843(13) 0.52472(10) 0.0259(5) Uani 1 1 d .
N6 N 0.39702(17) 0.15972(13) 0.39755(10) 0.0229(4) Uani 1 1 d .
O1 O 0.32653(14) 0.30489(10) 0.32524(8) 0.0239(4) Uani 1 1 d .
O2 O 0.53560(14) 0.34677(11) 0.36934(8) 0.0249(4) Uani 1 1 d .
O3 O 0.36963(15) 0.37431(11) 0.45396(9) 0.0268(4) Uani 1 1 d .
O4 O 0.37685(15) 0.47540(11) 0.38459(9) 0.0280(4) Uani 1 1 d .
C1 C -0.0279(2) 0.0581(2) 0.15407(16) 0.0391(7) Uani 1 1 d .
H1A H -0.0761 0.1033 0.1606 0.059 Uiso 1 1 calc R
H1B H 0.0048 0.0301 0.1951 0.059 Uiso 1 1 calc R
H1C H -0.0735 0.0192 0.1229 0.059 Uiso 1 1 calc R
C2 C 0.0150(3) 0.1369(2) 0.06479(15) 0.0501(9) Uani 1 1 d .
H2A H -0.0310 0.1827 0.0725 0.075 Uiso 1 1 calc R
H2B H -0.0330 0.0987 0.0340 0.075 Uiso 1 1 calc R
H2C H 0.0750 0.1577 0.0472 0.075 Uiso 1 1 calc R
C3 C 0.1404(3) 0.0209(2) 0.11575(16) 0.0427(7) Uani 1 1 d .
H3A H 0.0942 -0.0142 0.0818 0.064 Uiso 1 1 calc R
H3B H 0.1685 -0.0111 0.1553 0.064 Uiso 1 1 calc R
H3C H 0.2046 0.0425 0.1022 0.064 Uiso 1 1 calc R
C4 C 0.0682(2) 0.09230(16) 0.12818(13) 0.0287(6) Uani 1 1 d .
C5 C 0.1407(2) 0.15024(16) 0.17908(12) 0.0234(5) Uani 1 1 d .
C6 C 0.2079(2) 0.11997(15) 0.23749(12) 0.0225(5) Uani 1 1 d .
H6 H 0.2108 0.0624 0.2440 0.027 Uiso 1 1 calc R
C7 C 0.27129(19) 0.17013(15) 0.28702(12) 0.0209(5) Uani 1 1 d .
C8 C 0.27044(19) 0.25693(15) 0.27926(12) 0.0206(5) Uani 1 1 d .
C9 C 0.2005(2) 0.28825(15) 0.22017(12) 0.0225(5) Uani 1 1 d .
C10 C 0.1387(2) 0.23491(16) 0.17266(12) 0.0247(5) Uani 1 1 d .
H10 H 0.0928 0.2579 0.1338 0.030 Uiso 1 1 calc R
C11 C 0.1856(2) 0.37558(16) 0.20691(14) 0.0290(6) Uani 1 1 d .
H11 H 0.1256 0.3912 0.1707 0.035 Uiso 1 1 calc R
C12 C 0.3306(2) 0.12864(15) 0.34589(12) 0.0218(5) Uani 1 1 d .
H12 H 0.3193 0.0711 0.3466 0.026 Uiso 1 1 calc R
C13 C 0.4353(2) 0.10227(16) 0.45201(12) 0.0274(6) Uani 1 1 d .
H13A H 0.5183 0.1064 0.4705 0.033 Uiso 1 1 calc R
H13B H 0.4166 0.0453 0.4371 0.033 Uiso 1 1 calc R
C14 C 0.3755(2) 0.12442(17) 0.50247(13) 0.0291(6) Uani 1 1 d .
H14A H 0.2925 0.1198 0.4838 0.035 Uiso 1 1 calc R
H14B H 0.3987 0.0861 0.5392 0.035 Uiso 1 1 calc R
C15 C 0.3190(2) 0.2466(2) 0.55099(14) 0.0350(6) Uani 1 1 d .
H15A H 0.2456 0.2461 0.5183 0.053 Uiso 1 1 calc R
H15B H 0.3409 0.3033 0.5633 0.053 Uiso 1 1 calc R
H15C H 0.3132 0.2160 0.5889 0.053 Uiso 1 1 calc R
C16 C 0.5180(2) 0.21287(17) 0.57099(13) 0.0280(6) Uani 1 1 d .
H16A H 0.5600 0.1617 0.5688 0.034 Uiso 1 1 calc R
H16B H 0.5101 0.2180 0.6151 0.034 Uiso 1 1 calc R
C17 C 0.5843(2) 0.28522(17) 0.55673(12) 0.0284(6) Uani 1 1 d .
H17A H 0.5461 0.3368 0.5628 0.034 Uiso 1 1 calc R
H17B H 0.6612 0.2854 0.5871 0.034 Uiso 1 1 calc R
C18 C 0.6907(2) 0.27831(16) 0.48119(13) 0.0259(5) Uani 1 1 d .
H18 H 0.7539 0.2718 0.5179 0.031 Uiso 1 1 calc R
C19 C 0.6347(2) 0.32160(15) 0.36543(12) 0.0223(5) Uani 1 1 d .
C20 C 0.7135(2) 0.28485(15) 0.41870(12) 0.0225(5) Uani 1 1 d .
C21 C 0.8217(2) 0.26171(15) 0.41437(13) 0.0246(5) Uani 1 1 d .
H21 H 0.8737 0.2387 0.4512 0.030 Uiso 1 1 calc R
C22 C 0.8558(2) 0.27098(15) 0.35875(13) 0.0235(5) Uani 1 1 d .
C23 C 0.9753(2) 0.24839(16) 0.35529(14) 0.0279(6) Uani 1 1 d .
C24 C 0.9721(2) 0.21556(18) 0.28850(15) 0.0334(6) Uani 1 1 d .
H24A H 1.0478 0.1967 0.2885 0.050 Uiso 1 1 calc R
H24B H 0.9478 0.2592 0.2566 0.050 Uiso 1 1 calc R
H24C H 0.9187 0.1697 0.2776 0.050 Uiso 1 1 calc R
C25 C 1.0496(2) 0.3255(2) 0.36870(19) 0.0486(9) Uani 1 1 d .
H25A H 1.0524 0.3468 0.4115 0.073 Uiso 1 1 calc R
H25B H 1.0174 0.3672 0.3362 0.073 Uiso 1 1 calc R
H25C H 1.1263 0.3118 0.3670 0.073 Uiso 1 1 calc R
C26 C 1.0275(3) 0.1819(2) 0.40401(17) 0.0506(9) Uani 1 1 d .
H26A H 1.0383 0.2031 0.4477 0.076 Uiso 1 1 calc R
H26B H 1.1008 0.1654 0.3983 0.076 Uiso 1 1 calc R
H26C H 0.9768 0.1344 0.3973 0.076 Uiso 1 1 calc R
C27 C 0.7776(2) 0.30724(15) 0.30663(13) 0.0239(5) Uani 1 1 d .
H27 H 0.7985 0.3153 0.2679 0.029 Uiso 1 1 calc R
C28 C 0.6694(2) 0.33249(15) 0.30873(12) 0.0220(5) Uani 1 1 d .
C29 C 0.6017(2) 0.37446(15) 0.25161(12) 0.0237(5) Uani 1 1 d .
H29 H 0.6352 0.3813 0.2173 0.028 Uiso 1 1 calc R
C30 C 0.4565(2) 0.45446(16) 0.18563(12) 0.0258(5) Uani 1 1 d .
H30A H 0.3785 0.4372 0.1626 0.031 Uiso 1 1 calc R
H30B H 0.5046 0.4491 0.1559 0.031 Uiso 1 1 calc R
C31 C 0.4566(2) 0.54352(16) 0.20861(13) 0.0287(6) Uani 1 1 d .
H31A H 0.5345 0.5657 0.2182 0.034 Uiso 1 1 calc R
H31B H 0.4075 0.5770 0.1737 0.034 Uiso 1 1 calc R
C32 C 0.4931(3) 0.6049(2) 0.31421(18) 0.0467(8) Uani 1 1 d .
H32A H 0.477(4) 0.606(2) 0.352(2) 0.070 Uiso 1 1 d .
H32B H 0.489(3) 0.660(3) 0.295(2) 0.070 Uiso 1 1 d .
H32C H 0.578(4) 0.583(2) 0.319(2) 0.070 Uiso 1 1 d .
C33 C 0.2989(3) 0.57793(17) 0.25503(18) 0.0403(7) Uani 1 1 d .
H33A H 0.2898 0.6315 0.2327 0.048 Uiso 1 1 calc R
H33B H 0.2814 0.5856 0.2967 0.048 Uiso 1 1 calc R
C34 C 0.2171(2) 0.51738(17) 0.21478(18) 0.0434(8) Uani 1 1 d .
H34A H 0.1392 0.5310 0.2159 0.052 Uiso 1 1 calc R
H34B H 0.2200 0.5207 0.1696 0.052 Uiso 1 1 calc R
C35 C 0.3581(2) 0.44803(16) 0.43507(13) 0.0247(5) Uani 1 1 d .
C36 C 0.3195(3) 0.50799(17) 0.47769(14) 0.0341(6) Uani 1 1 d .
H36A H 0.3852 0.5275 0.5115 0.051 Uiso 1 1 calc R
H36B H 0.2663 0.4809 0.4974 0.051 Uiso 1 1 calc R
H36C H 0.2820 0.5546 0.4519 0.051 Uiso 1 1 calc R
P1 P 0.83193(7) 0.40542(5) 0.11973(4) 0.0400(2) Uani 1 1 d .
F1 F 0.80825(19) 0.31242(11) 0.13688(11) 0.0626(6) Uani 1 1 d .
F2 F 0.74651(16) 0.39458(13) 0.04926(11) 0.0576(5) Uani 1 1 d .
F3 F 0.93167(17) 0.37597(14) 0.09230(11) 0.0637(6) Uani 1 1 d .
F4 F 0.85113(19) 0.49863(12) 0.10318(11) 0.0617(6) Uani 1 1 d .
F5 F 0.9181(3) 0.41538(16) 0.18908(11) 0.0850(8) Uani 1 1 d .
F6 F 0.7286(2) 0.43231(13) 0.14578(14) 0.0805(8) Uani 1 1 d .

loop_
_atom_site_aniso_label
_atom_site_aniso_U_11
_atom_site_aniso_U_22
_atom_site_aniso_U_33
_atom_site_aniso_U_23
_atom_site_aniso_U_13
_atom_site_aniso_U_12
Zn1 0.01738(15) 0.02487(16) 0.02340(16) -0.00162(11) 0.00621(11) 0.00112(11)
Zn2 0.01702(15) 0.02331(15) 0.02578(16) -0.00100(11) 0.00760(11) 0.00034(11)
N1 0.0181(10) 0.0234(11) 0.0414(13) 0.0052(10) 0.0067(10) 0.0020(8)
N2 0.0273(12) 0.0266(11) 0.0412(13) -0.0073(10) 0.0188(10) -0.0052(9)
N3 0.0207(10) 0.0263(11) 0.0233(11) -0.0038(9) 0.0057(8) -0.0008(8)
N4 0.0202(10) 0.0290(11) 0.0217(10) -0.0007(9) 0.0060(8) -0.0013(8)
N5 0.0237(11) 0.0312(12) 0.0241(11) 0.0002(9) 0.0088(9) 0.0007(9)
N6 0.0205(10) 0.0254(11) 0.0238(11) 0.0019(9) 0.0079(8) 0.0051(8)
O1 0.0191(8) 0.0233(9) 0.0278(9) -0.0005(7) 0.0039(7) -0.0011(7)
O2 0.0167(8) 0.0343(10) 0.0251(9) 0.0010(8) 0.0080(7) 0.0038(7)
O3 0.0260(9) 0.0257(9) 0.0320(10) -0.0006(8) 0.0136(8) 0.0032(7)
O4 0.0302(10) 0.0251(9) 0.0325(10) -0.0003(8) 0.0152(8) 0.0006(7)
C1 0.0299(15) 0.0409(17) 0.0449(18) -0.0122(14) 0.0076(13) -0.0095(13)
C2 0.060(2) 0.0479(19) 0.0285(16) -0.0002(14) -0.0113(15) -0.0089(17)
C3 0.0384(17) 0.0459(18) 0.0413(17) -0.0177(14) 0.0069(14) -0.0010(14)
C4 0.0287(14) 0.0299(14) 0.0241(13) -0.0021(11) 0.0019(11) -0.0003(11)
C5 0.0204(12) 0.0273(13) 0.0232(12) -0.0010(10) 0.0072(10) 0.0009(10)
C6 0.0223(12) 0.0208(12) 0.0264(13) 0.0001(10) 0.0102(10) 0.0031(9)
C7 0.0165(11) 0.0249(12) 0.0228(12) 0.0011(10) 0.0080(9) 0.0024(9)
C8 0.0137(11) 0.0250(12) 0.0241(12) 0.0012(10) 0.0071(9) 0.0003(9)
C9 0.0155(11) 0.0256(12) 0.0273(13) 0.0057(10) 0.0074(10) 0.0010(9)
C10 0.0186(12) 0.0306(13) 0.0240(12) 0.0051(10) 0.0041(10) 0.0010(10)
C11 0.0183(12) 0.0282(14) 0.0374(15) 0.0093(11) 0.0025(11) 0.0046(10)
C12 0.0207(12) 0.0210(12) 0.0262(13) 0.0000(10) 0.0106(10) 0.0015(9)
C13 0.0292(14) 0.0273(13) 0.0236(13) 0.0025(10) 0.0037(11) 0.0028(11)
C14 0.0281(14) 0.0324(14) 0.0250(13) 0.0056(11) 0.0044(11) -0.0007(11)
C15 0.0281(14) 0.0477(17) 0.0330(15) -0.0013(13) 0.0149(12) 0.0044(13)
C16 0.0266(13) 0.0356(15) 0.0216(12) -0.0009(11) 0.0061(10) 0.0002(11)
C17 0.0270(13) 0.0368(15) 0.0213(13) -0.0026(11) 0.0064(10) -0.0017(11)
C18 0.0224(13) 0.0275(13) 0.0257(13) -0.0015(10) 0.0032(10) 0.0007(10)
C19 0.0175(11) 0.0209(12) 0.0282(13) -0.0043(10) 0.0058(10) -0.0028(9)
C20 0.0175(11) 0.0243(12) 0.0256(13) -0.0039(10) 0.0060(10) -0.0015(9)
C21 0.0191(12) 0.0229(12) 0.0299(14) -0.0050(10) 0.0034(10) 0.0004(10)
C22 0.0182(12) 0.0201(12) 0.0323(14) -0.0050(10) 0.0072(10) 0.0003(9)
C23 0.0168(12) 0.0291(13) 0.0387(15) -0.0046(12) 0.0091(11) 0.0015(10)
C24 0.0222(13) 0.0377(16) 0.0437(17) -0.0091(13) 0.0148(12) -0.0005(11)
C25 0.0229(14) 0.0455(18) 0.081(3) -0.0287(18) 0.0206(16) -0.0098(13)
C26 0.0378(18) 0.066(2) 0.054(2) 0.0138(18) 0.0217(16) 0.0274(16)
C27 0.0220(12) 0.0231(12) 0.0293(13) -0.0049(10) 0.0116(10) -0.0014(10)
C28 0.0175(11) 0.0246(12) 0.0246(12) -0.0032(10) 0.0068(10) -0.0005(9)
C29 0.0236(12) 0.0275(13) 0.0215(12) -0.0035(10) 0.0087(10) -0.0012(10)
C30 0.0249(13) 0.0300(13) 0.0231(12) 0.0004(10) 0.0073(10) 0.0024(10)
C31 0.0291(14) 0.0301(14) 0.0277(13) 0.0022(11) 0.0090(11) -0.0015(11)
C32 0.063(2) 0.0426(19) 0.0412(19) -0.0131(15) 0.0254(17) -0.0221(17)
C33 0.0363(16) 0.0248(14) 0.065(2) 0.0080(14) 0.0224(15) 0.0061(12)
C34 0.0270(15) 0.0244(14) 0.074(2) 0.0097(14) 0.0054(15) 0.0052(11)
C35 0.0181(12) 0.0266(13) 0.0305(14) -0.0031(11) 0.0086(10) 0.0004(10)
C36 0.0402(16) 0.0301(14) 0.0358(15) -0.0035(12) 0.0170(13) 0.0036(12)
P1 0.0380(4) 0.0295(4) 0.0530(5) -0.0023(3) 0.0134(4) -0.0013(3)
F1 0.0761(15) 0.0288(10) 0.0685(14) 0.0064(9) -0.0042(12) -0.0039(10)
F2 0.0367(11) 0.0601(13) 0.0656(14) 0.0128(10) -0.0032(10) -0.0051(9)
F3 0.0401(11) 0.0744(15) 0.0738(15) -0.0040(12) 0.0114(10) 0.0177(10)
F4 0.0823(16) 0.0351(10) 0.0839(16) -0.0016(10) 0.0497(13) -0.0156(10)
F5 0.110(2) 0.0847(18) 0.0482(13) -0.0157(12) 0.0025(13) -0.0370(15)
F6 0.1018(19) 0.0434(12) 0.129(2) 0.0164(13) 0.0871(19) 0.0068(12)

loop_
_atom_type_symbol
_atom_type_description
_atom_type_scat_dispersion_real
_atom_type_scat_dispersion_imag
_atom_type_scat_source
C C 0.0033 0.0016 'International Tables Vol C Tables 4.2.6.8 and 6.1.1.4'
H H 0.0000 0.0000 'International Tables Vol C Tables 4.2.6.8 and 6.1.1.4'
N N 0.0061 0.0033 'International Tables Vol C Tables 4.2.6.8 and 6.1.1.4'
O O 0.0106 0.0060 'International Tables Vol C Tables 4.2.6.8 and 6.1.1.4'
F F 0.0171 0.0103 'International Tables Vol C Tables 4.2.6.8 and 6.1.1.4'
P P 0.1023 0.0942 'International Tables Vol C Tables 4.2.6.8 and 6.1.1.4'
Zn Zn 0.2839 1.4301 'International Tables Vol C Tables 4.2.6.8 and 6.1.1.4'

loop_
_geom_angle_atom_site_label_1
_geom_angle_atom_site_label_2
_geom_angle_atom_site_label_3
_geom_angle
O3 Zn1 N6 135.90(8)
O3 Zn1 N4 96.21(8)
N6 Zn1 N4 105.95(8)
O3 Zn1 O2 99.47(7)
N6 Zn1 O2 120.99(8)
N4 Zn1 O2 81.23(7)
O3 Zn1 O1 89.88(7)
N6 Zn1 O1 85.12(7)
N4 Zn1 O1 155.79(8)
O2 Zn1 O1 74.65(7)
O4 Zn2 N3 147.38(8)
O4 Zn2 N1 100.59(8)
N3 Zn2 N1 97.31(9)
O4 Zn2 O1 95.01(7)
N3 Zn2 O1 114.16(7)
N1 Zn2 O1 82.98(8)
O4 Zn2 O2 90.57(7)
N3 Zn2 O2 83.61(7)
N1 Zn2 O2 156.18(8)
O1 Zn2 O2 75.07(7)
O4 Zn2 N2 84.07(7)
N3 Zn2 N2 74.23(8)
N1 Zn2 N2 75.65(8)
O1 Zn2 N2 158.02(7)
O2 Zn2 N2 126.84(8)
C11 N1 C34 116.4(2)
C11 N1 Zn2 124.03(18)
C34 N1 Zn2 117.55(17)
C33 N2 C31 115.0(2)
C33 N2 C32 110.2(3)
C31 N2 C32 109.1(2)
C33 N2 Zn2 100.81(16)
C31 N2 Zn2 108.50(15)
C32 N2 Zn2 113.1(2)
C29 N3 C30 116.9(2)
C29 N3 Zn2 129.84(18)
C30 N3 Zn2 111.29(15)
C18 N4 C17 118.6(2)
C18 N4 Zn1 125.89(18)
C17 N4 Zn1 115.47(16)
C14 N5 C15 112.7(2)
C14 N5 C16 111.7(2)
C15 N5 C16 111.1(2)
C12 N6 C13 115.2(2)
C12 N6 Zn1 128.63(17)
C13 N6 Zn1 115.49(16)
C8 O1 Zn2 122.89(16)
C8 O1 Zn1 132.55(16)
Zn2 O1 Zn1 97.14(7)
C19 O2 Zn1 122.99(16)
C19 O2 Zn2 133.85(16)
Zn1 O2 Zn2 97.92(7)
C35 O3 Zn1 128.64(16)
C35 O4 Zn2 130.19(17)
C4 C1 H1A 109.5
C4 C1 H1B 109.5
H1A C1 H1B 109.5
C4 C1 H1C 109.5
H1A C1 H1C 109.5
H1B C1 H1C 109.5
C4 C2 H2A 109.5
C4 C2 H2B 109.5
H2A C2 H2B 109.5
C4 C2 H2C 109.5
H2A C2 H2C 109.5
H2B C2 H2C 109.5
C4 C3 H3A 109.5
C4 C3 H3B 109.5
H3A C3 H3B 109.5
C4 C3 H3C 109.5
H3A C3 H3C 109.5
H3B C3 H3C 109.5
C2 C4 C3 109.2(3)
C2 C4 C5 111.6(2)
C3 C4 C5 110.2(2)
C2 C4 C1 108.5(3)
C3 C4 C1 109.1(2)
C5 C4 C1 108.2(2)
C10 C5 C6 115.7(2)
C10 C5 C4 123.4(2)
C6 C5 C4 120.8(2)
C5 C6 C7 123.4(2)
C5 C6 H6 118.3
C7 C6 H6 118.3
C6 C7 C8 120.4(2)
C6 C7 C12 115.9(2)
C8 C7 C12 123.6(2)
O1 C8 C9 122.0(2)
O1 C8 C7 121.5(2)
C9 C8 C7 116.5(2)
C10 C9 C8 120.4(2)
C10 C9 C11 116.9(2)
C8 C9 C11 122.7(2)
C5 C10 C9 123.7(2)
C5 C10 H10 118.1
C9 C10 H10 118.1
N1 C11 C9 126.3(2)
N1 C11 H11 116.9
C9 C11 H11 116.9
N6 C12 C7 128.4(2)
N6 C12 H12 115.8
C7 C12 H12 115.8
N6 C13 C14 108.1(2)
N6 C13 H13A 110.1
C14 C13 H13A 110.1
N6 C13 H13B 110.1
C14 C13 H13B 110.1
H13A C13 H13B 108.4
N5 C14 C13 109.5(2)
N5 C14 H14A 109.8
C13 C14 H14A 109.8
N5 C14 H14B 109.8
C13 C14 H14B 109.8
H14A C14 H14B 108.2
N5 C15 H15A 109.5
N5 C15 H15B 109.5
H15A C15 H15B 109.5
N5 C15 H15C 109.5
H15A C15 H15C 109.5
H15B C15 H15C 109.5
N5 C16 C17 111.1(2)
N5 C16 H16A 109.4
C17 C16 H16A 109.4
N5 C16 H16B 109.4
C17 C16 H16B 109.4
H16A C16 H16B 108.0
N4 C17 C16 110.3(2)
N4 C17 H17A 109.6
C16 C17 H17A 109.6
N4 C17 H17B 109.6
C16 C17 H17B 109.6
H17A C17 H17B 108.1
N4 C18 C20 125.1(2)
N4 C18 H18 117.4
C20 C18 H18 117.4
O2 C19 C20 121.2(2)
O2 C19 C28 121.6(2)
C20 C19 C28 117.1(2)
C21 C20 C19 120.3(2)
C21 C20 C18 117.9(2)
C19 C20 C18 121.4(2)
C22 C21 C20 123.0(2)
C22 C21 H21 118.5
C20 C21 H21 118.5
C21 C22 C27 116.2(2)
C21 C22 C23 122.6(2)
C27 C22 C23 121.1(2)
C26 C23 C24 107.4(2)
C26 C23 C25 109.9(3)
C24 C23 C25 108.9(2)
C26 C23 C22 111.2(2)
C24 C23 C22 110.8(2)
C25 C23 C22 108.7(2)
C23 C24 H24A 109.5
C23 C24 H24B 109.5
H24A C24 H24B 109.5
C23 C24 H24C 109.5
H24A C24 H24C 109.5
H24B C24 H24C 109.5
C23 C25 H25A 109.5
C23 C25 H25B 109.5
H25A C25 H25B 109.5
C23 C25 H25C 109.5
H25A C25 H25C 109.5
H25B C25 H25C 109.5
C23 C26 H26A 109.5
C23 C26 H26B 109.5
H26A C26 H26B 109.5
C23 C26 H26C 109.5
H26A C26 H26C 109.5
H26B C26 H26C 109.5
C22 C27 C28 123.0(2)
C22 C27 H27 118.5
C28 C27 H27 118.5
C27 C28 C19 120.4(2)
C27 C28 C29 115.7(2)
C19 C28 C29 123.7(2)
N3 C29 C28 126.7(2)
N3 C29 H29 116.6
C28 C29 H29 116.6
N3 C30 C31 107.4(2)
N3 C30 H30A 110.2
C31 C30 H30A 110.2
N3 C30 H30B 110.2
C31 C30 H30B 110.2
H30A C30 H30B 108.5
N2 C31 C30 112.0(2)
N2 C31 H31A 109.2
C30 C31 H31A 109.2
N2 C31 H31B 109.2
C30 C31 H31B 109.2
H31A C31 H31B 107.9
N2 C32 H32A 112(3)
N2 C32 H32B 108(2)
H32A C32 H32B 113(3)
N2 C32 H32C 107(2)
H32A C32 H32C 111(4)
H32B C32 H32C 106(3)
N2 C33 C34 111.4(2)
N2 C33 H33A 109.3
C34 C33 H33A 109.3
N2 C33 H33B 109.3
C34 C33 H33B 109.3
H33A C33 H33B 108.0
N1 C34 C33 110.5(3)
N1 C34 H34A 109.6
C33 C34 H34A 109.6
N1 C34 H34B 109.6
C33 C34 H34B 109.6
H34A C34 H34B 108.1
O4 C35 O3 125.9(2)
O4 C35 C36 117.6(2)
O3 C35 C36 116.5(2)
C35 C36 H36A 109.5
C35 C36 H36B 109.5
H36A C36 H36B 109.5
C35 C36 H36C 109.5
H36A C36 H36C 109.5
H36B C36 H36C 109.5
F3 P1 F5 90.13(15)
F3 P1 F6 177.78(15)
F5 P1 F6 91.50(17)
F3 P1 F4 91.58(12)
F5 P1 F4 90.74(14)
F6 P1 F4 89.92(11)
F3 P1 F2 88.92(12)
F5 P1 F2 179.03(16)
F6 P1 F2 89.45(15)
F4 P1 F2 89.46(12)
F3 P1 F1 90.47(13)
F5 P1 F1 89.70(13)
F6 P1 F1 88.02(12)
F4 P1 F1 177.90(13)
F2 P1 F1 90.13(11)

loop_
_geom_bond_atom_site_label_1
_geom_bond_atom_site_label_2
_geom_bond_distance
Zn1 O3 1.9893(17)
Zn1 N6 2.062(2)
Zn1 N4 2.099(2)
Zn1 O2 2.1083(17)
Zn1 O1 2.1352(18)
Zn2 O4 2.0329(18)
Zn2 N3 2.098(2)
Zn2 N1 2.107(2)
Zn2 O1 2.1108(17)
Zn2 O2 2.1126(17)
Zn2 N2 2.400(2)
N1 C11 1.277(3)
N1 C34 1.479(3)
N2 C33 1.460(4)
N2 C31 1.483(3)
N2 C32 1.486(4)
N3 C29 1.287(3)
N3 C30 1.467(3)
N4 C18 1.278(3)
N4 C17 1.467(3)
N5 C14 1.465(3)
N5 C15 1.469(3)
N5 C16 1.473(3)
N6 C12 1.291(3)
N6 C13 1.477(3)
O1 C8 1.303(3)
O2 C19 1.310(3)
O3 C35 1.266(3)
O4 C35 1.259(3)
C1 C4 1.545(4)
C1 H1A 0.9800
C1 H1B 0.9800
C1 H1C 0.9800
C2 C4 1.529(4)
C2 H2A 0.9800
C2 H2B 0.9800
C2 H2C 0.9800
C3 C4 1.533(4)
C3 H3A 0.9800
C3 H3B 0.9800
C3 H3C 0.9800
C4 C5 1.535(4)
C5 C10 1.389(4)
C5 C6 1.394(3)
C6 C7 1.401(3)
C6 H6 0.9500
C7 C8 1.426(3)
C7 C12 1.448(3)
C8 C9 1.423(3)
C9 C10 1.399(4)
C9 C11 1.456(3)
C10 H10 0.9500
C11 H11 0.9500
C12 H12 0.9500
C13 C14 1.519(4)
C13 H13A 0.9900
C13 H13B 0.9900
C14 H14A 0.9900
C14 H14B 0.9900
C15 H15A 0.9800
C15 H15B 0.9800
C15 H15C 0.9800
C16 C17 1.514(4)
C16 H16A 0.9900
C16 H16B 0.9900
C17 H17A 0.9900
C17 H17B 0.9900
C18 C20 1.458(4)
C18 H18 0.9500
C19 C20 1.416(4)
C19 C28 1.417(4)
C20 C21 1.411(3)
C21 C22 1.387(4)
C21 H21 0.9500
C22 C27 1.394(4)
C22 C23 1.537(3)
C23 C26 1.525(4)
C23 C24 1.531(4)
C23 C25 1.535(4)
C24 H24A 0.9800
C24 H24B 0.9800
C24 H24C 0.9800
C25 H25A 0.9800
C25 H25B 0.9800
C25 H25C 0.9800
C26 H26A 0.9800
C26 H26B 0.9800
C26 H26C 0.9800
C27 C28 1.406(3)
C27 H27 0.9500
C28 C29 1.455(4)
C29 H29 0.9500
C30 C31 1.536(4)
C30 H30A 0.9900
C30 H30B 0.9900
C31 H31A 0.9900
C31 H31B 0.9900
C32 H32A 0.90(4)
C32 H32B 0.99(4)
C32 H32C 1.08(4)
C33 C34 1.503(4)
C33 H33A 0.9900
C33 H33B 0.9900
C34 H34A 0.9900
C34 H34B 0.9900
C35 C36 1.508(4)
C36 H36A 0.9800
C36 H36B 0.9800
C36 H36C 0.9800
P1 F3 1.578(2)
P1 F5 1.586(3)
P1 F6 1.588(2)
P1 F4 1.595(2)
P1 F2 1.603(2)
P1 F1 1.608(2)

loop_
_platon_squeeze_void_nr
_platon_squeeze_void_average_x
_platon_squeeze_void_average_y
_platon_squeeze_void_average_z
_platon_squeeze_void_volume
_platon_squeeze_void_count_electrons
_platon_squeeze_void_content
1 0.000 0.000 0.500 139 23 ' '
2 0.000 0.500 0.000 139 23 ' '
